data_4068228
loop_
_publ_author_name
'Xu, Chen'
'Wang, Zhi-Qiang'
'Li, Zhen'
'Wang, Wei-Zhou'
'Hao, Xin-Qi'
'Fu, Wei-Jun'
'Gong, Jun-Fang'
'Ji, Bao-Ming'
'Song, Mao-Ping'

_publ_section_title
;
 1,3-Diphosphorus Ylide Cyclopentadienylium Salts: Synthesis, Structures,
 and Application in Coupling Reactions
;
_journal_issue 3
_journal_name_full Organometallics
_journal_page_first 798
_journal_paper_doi 10.1021/om201267q
_journal_volume 31
_journal_year 2012
_chemical_formula_sum 'C41 H33 I P2'
_chemical_formula_weight 714.51
_chemical_name_systematic
;

 ?

;
_space_group_IT_number 2
_symmetry_cell_setting triclinic
_symmetry_space_group_name_Hall '-P 1'
_symmetry_space_group_name_H-M 'P -1'
_atom_sites_solution_hydrogens geom
_atom_sites_solution_primary direct
_atom_sites_solution_secondary difmap
_audit_creation_method SHELXL-97
_cell_angle_alpha 102.184(16)
_cell_angle_beta 101.811(17)
_cell_angle_gamma 94.941(17)
_cell_formula_units_Z 2
_cell_length_a 9.639(10)
_cell_length_b 10.843(12)
_cell_length_c 16.575(18)
_cell_measurement_reflns_used 1104
_cell_measurement_temperature 295(2)
_cell_measurement_theta_max 0.00
_cell_measurement_theta_min 0.00
_cell_volume 1642(3)
_computing_cell_refinement 'Bruker SMART'
_computing_data_collection 'Bruker SMART'
_computing_data_reduction 'Bruker SAINT'
_computing_molecular_graphics 'Bruker SHELXTL'
_computing_publication_material 'Bruker SHELXTL'
_computing_structure_refinement 'SHELXL-97 (Sheldrick, 1997)'
_computing_structure_solution 'SHELXS-97 (Sheldrick, 1990)'
_diffrn_ambient_temperature 295(2)
_diffrn_measured_fraction_theta_full 0.992
_diffrn_measured_fraction_theta_max 0.992
_diffrn_measurement_device_type 'CCD area detector'
_diffrn_measurement_method 'phi and omega scans'
_diffrn_radiation_monochromator graphite
_diffrn_radiation_source 'fine-focus sealed tube'
_diffrn_radiation_type MoK\a
_diffrn_radiation_wavelength 0.71073
_diffrn_reflns_av_R_equivalents 0.0843
_diffrn_reflns_av_sigmaI/netI 0.1446
_diffrn_reflns_limit_h_max 11
_diffrn_reflns_limit_h_min -11
_diffrn_reflns_limit_k_max 13
_diffrn_reflns_limit_k_min -13
_diffrn_reflns_limit_l_max 19
_diffrn_reflns_limit_l_min -20
_diffrn_reflns_number 12585
_diffrn_reflns_theta_full 25.50
_diffrn_reflns_theta_max 25.50
_diffrn_reflns_theta_min 2.26
_diffrn_standards_number 0
_exptl_absorpt_coefficient_mu 1.101
_exptl_absorpt_correction_T_max 0.9783
_exptl_absorpt_correction_T_min 0.8349
_exptl_absorpt_correction_type multi-scan
_exptl_absorpt_process_details sadabs
_exptl_crystal_colour brown
_exptl_crystal_density_diffrn 1.445
_exptl_crystal_density_method 'not measured'
_exptl_crystal_description block
_exptl_crystal_F_000 724
_exptl_crystal_size_max 0.17
_exptl_crystal_size_mid 0.11
_exptl_crystal_size_min 0.02
_refine_diff_density_max 0.518
_refine_diff_density_min -0.546
_refine_diff_density_rms 0.089
_refine_ls_extinction_method none
_refine_ls_goodness_of_fit_ref 0.955
_refine_ls_hydrogen_treatment constr
_refine_ls_matrix_type full
_refine_ls_number_parameters 397
_refine_ls_number_reflns 6063
_refine_ls_number_restraints 0
_refine_ls_restrained_S_all 0.955
_refine_ls_R_factor_all 0.1309
_refine_ls_R_factor_gt 0.0568
_refine_ls_shift/su_max 0.000
_refine_ls_shift/su_mean 0.000
_refine_ls_structure_factor_coef Fsqd
_refine_ls_weighting_details 'calc w=1/[\s^2^(Fo^2^)+(0.0054P)^2^+0.0315P] where P=(Fo^2^+2Fc^2^)/3'
_refine_ls_weighting_scheme calc
_refine_ls_wR_factor_gt 0.1126
_refine_ls_wR_factor_ref 0.1501
_reflns_number_gt 3030
_reflns_number_total 6063
_reflns_threshold_expression >2sigma(I)
_cod_data_source_file om201267q_si_002.cif
_cod_data_source_block a
_cod_depositor_comments
;
The following automatic conversions were performed:

'_symmetry_cell_setting' value 'Triclinic' changed to 'triclinic'
according to /home/saulius/struct/CIF-dictionaries/cif_core.dic
dictionary named 'cif_core.dic' version 2.4.1 from 2010-06-29.

Automatic conversion script
Id: cif_fix_values 1715 2011-07-08 13:25:40Z adriana 
;
_cod_original_sg_symbol_H-M P-1
_cod_database_code 4068228

loop_
_symmetry_equiv_pos_as_xyz
'x, y, z'
'-x, -y, -z'

loop_
_atom_site_label
_atom_site_type_symbol
_atom_site_fract_x
_atom_site_fract_y
_atom_site_fract_z
_atom_site_U_iso_or_equiv
_atom_site_adp_type
_atom_site_occupancy
_atom_site_symmetry_multiplicity
_atom_site_calc_flag
_atom_site_refinement_flags
I1 I 0.60249(6) 0.00747(5) 0.32945(3) 0.0713(2) Uani 1 1 d .
P1 P 1.03794(19) 0.39808(16) 0.31289(10) 0.0467(4) Uani 1 1 d .
P2 P 0.83331(19) 0.19596(17) -0.03470(10) 0.0472(5) Uani 1 1 d .
C1 C 1.0281(7) 0.3391(6) 0.2062(4) 0.0457(16) Uani 1 1 d .
C2 C 0.9069(7) 0.3113(6) 0.1409(4) 0.0521(17) Uani 1 1 d .
H2 H 0.8152 0.3251 0.1467 0.062 Uiso 1 1 calc R
C3 C 0.9435(7) 0.2594(6) 0.0648(4) 0.0480(17) Uani 1 1 d .
C4 C 1.0907(8) 0.2553(6) 0.0832(4) 0.0576(19) Uani 1 1 d .
H4 H 1.1449 0.2257 0.0446 0.069 Uiso 1 1 calc R
C5 C 1.1407(8) 0.3031(7) 0.1691(4) 0.068(2) Uani 1 1 d .
H5 H 1.2355 0.3103 0.1982 0.082 Uiso 1 1 calc R
C6 C 1.1689(7) 0.5367(6) 0.3539(4) 0.0468(16) Uani 1 1 d .
C7 C 1.2014(8) 0.6103(7) 0.3008(5) 0.063(2) Uani 1 1 d .
H7 H 1.1619 0.5844 0.2428 0.076 Uiso 1 1 calc R
C8 C 1.2933(8) 0.7234(7) 0.3339(5) 0.068(2) Uani 1 1 d .
H8 H 1.3160 0.7728 0.2977 0.081 Uiso 1 1 calc R
C9 C 1.3511(9) 0.7635(7) 0.4192(5) 0.072(2) Uani 1 1 d .
H9 H 1.4110 0.8404 0.4413 0.086 Uiso 1 1 calc R
C10 C 1.3192(9) 0.6889(8) 0.4706(5) 0.077(2) Uani 1 1 d .
H10 H 1.3595 0.7150 0.5285 0.092 Uiso 1 1 calc R
C11 C 1.2288(8) 0.5755(7) 0.4398(4) 0.066(2) Uani 1 1 d .
H11 H 1.2085 0.5258 0.4763 0.079 Uiso 1 1 calc R
C12 C 1.0899(7) 0.2840(6) 0.3733(4) 0.0494(17) Uani 1 1 d .
C13 C 1.2154(9) 0.2347(8) 0.3681(5) 0.078(2) Uani 1 1 d .
H13 H 1.2718 0.2628 0.3345 0.094 Uiso 1 1 calc R
C14 C 1.2590(10) 0.1450(8) 0.4116(6) 0.087(3) Uani 1 1 d .
H14 H 1.3435 0.1119 0.4064 0.104 Uiso 1 1 calc R
C15 C 1.1800(11) 0.1048(8) 0.4616(6) 0.085(3) Uani 1 1 d .
H15 H 1.2104 0.0448 0.4916 0.102 Uiso 1 1 calc R
C16 C 1.0563(10) 0.1519(8) 0.4681(5) 0.083(3) Uani 1 1 d .
H16 H 1.0017 0.1238 0.5026 0.100 Uiso 1 1 calc R
C17 C 1.0093(8) 0.2428(7) 0.4233(5) 0.066(2) Uani 1 1 d .
H17 H 0.9239 0.2746 0.4278 0.079 Uiso 1 1 calc R
C18 C 0.8682(7) 0.4409(6) 0.3272(4) 0.0479(16) Uani 1 1 d .
C19 C 0.8494(8) 0.5667(7) 0.3539(4) 0.0580(19) Uani 1 1 d .
H19 H 0.9269 0.6304 0.3667 0.070 Uiso 1 1 calc R
C20 C 0.7183(9) 0.5980(8) 0.3618(5) 0.071(2) Uani 1 1 d .
H20 H 0.7067 0.6831 0.3788 0.085 Uiso 1 1 calc R
C21 C 0.6027(9) 0.5050(10) 0.3450(5) 0.077(2) Uani 1 1 d .
H21 H 0.5139 0.5273 0.3514 0.092 Uiso 1 1 calc R
C22 C 0.6190(8) 0.3799(8) 0.3187(4) 0.064(2) Uani 1 1 d .
H22 H 0.5413 0.3166 0.3074 0.077 Uiso 1 1 calc R
C23 C 0.7517(7) 0.3478(7) 0.3092(4) 0.0586(19) Uani 1 1 d .
H23 H 0.7625 0.2628 0.2905 0.070 Uiso 1 1 calc R
C24 C 0.9390(7) 0.1758(7) -0.1119(4) 0.0519(17) Uani 1 1 d .
C25 C 1.0067(8) 0.2839(7) -0.1264(4) 0.063(2) Uani 1 1 d .
H25 H 0.9941 0.3635 -0.0967 0.076 Uiso 1 1 calc R
C26 C 1.0921(8) 0.2763(8) -0.1836(5) 0.068(2) Uani 1 1 d .
H26 H 1.1390 0.3501 -0.1913 0.081 Uiso 1 1 calc R
C27 C 1.1076(9) 0.1610(9) -0.2288(5) 0.079(2) Uani 1 1 d .
H27 H 1.1644 0.1554 -0.2682 0.095 Uiso 1 1 calc R
C28 C 1.0398(9) 0.0521(8) -0.2166(5) 0.075(2) Uani 1 1 d .
H28 H 1.0510 -0.0268 -0.2480 0.090 Uiso 1 1 calc R
C29 C 0.9558(8) 0.0581(7) -0.1589(5) 0.063(2) Uani 1 1 d .
H29 H 0.9102 -0.0163 -0.1513 0.076 Uiso 1 1 calc R
C30 C 0.7329(6) 0.0479(6) -0.0386(4) 0.0460(16) Uani 1 1 d .
C31 C 0.6464(7) -0.0287(6) -0.1143(4) 0.0567(19) Uani 1 1 d .
H31 H 0.6470 -0.0079 -0.1658 0.068 Uiso 1 1 calc R
C32 C 0.5607(8) -0.1348(7) -0.1110(5) 0.062(2) Uani 1 1 d .
H32 H 0.5016 -0.1853 -0.1606 0.074 Uiso 1 1 calc R
C33 C 0.5619(9) -0.1665(7) -0.0360(6) 0.069(2) Uani 1 1 d .
H33 H 0.5025 -0.2384 -0.0354 0.083 Uiso 1 1 calc R
C34 C 0.6460(8) -0.0974(7) 0.0378(6) 0.067(2) Uani 1 1 d .
H34 H 0.6470 -0.1224 0.0882 0.081 Uiso 1 1 calc R
C35 C 0.7306(8) 0.0118(7) 0.0367(4) 0.0571(18) Uani 1 1 d .
H35 H 0.7870 0.0618 0.0873 0.069 Uiso 1 1 calc R
C36 C 0.7117(7) 0.3044(6) -0.0639(4) 0.0492(17) Uani 1 1 d .
C37 C 0.7398(8) 0.4309(7) -0.0200(5) 0.065(2) Uani 1 1 d .
H37 H 0.8168 0.4579 0.0266 0.078 Uiso 1 1 calc R
C38 C 0.6535(9) 0.5160(7) -0.0456(5) 0.082(3) Uani 1 1 d .
H38 H 0.6712 0.6006 -0.0156 0.099 Uiso 1 1 calc R
C39 C 0.5412(9) 0.4773(8) -0.1151(5) 0.076(2) Uani 1 1 d .
H39 H 0.4843 0.5361 -0.1327 0.091 Uiso 1 1 calc R
C40 C 0.5132(8) 0.3544(7) -0.1579(5) 0.067(2) Uani 1 1 d .
H40 H 0.4367 0.3285 -0.2048 0.080 Uiso 1 1 calc R
C41 C 0.5961(7) 0.2678(7) -0.1328(4) 0.0599(19) Uani 1 1 d .
H41 H 0.5747 0.1829 -0.1623 0.072 Uiso 1 1 calc R

loop_
_atom_site_aniso_label
_atom_site_aniso_U_11
_atom_site_aniso_U_22
_atom_site_aniso_U_33
_atom_site_aniso_U_23
_atom_site_aniso_U_13
_atom_site_aniso_U_12
I1 0.0695(4) 0.0687(4) 0.0658(4) 0.0039(3) 0.0085(3) 0.0016(3)
P1 0.0463(11) 0.0490(11) 0.0411(10) 0.0052(8) 0.0089(8) 0.0025(8)
P2 0.0480(11) 0.0506(11) 0.0399(10) 0.0065(8) 0.0075(8) 0.0050(9)
C1 0.040(4) 0.055(4) 0.038(4) 0.002(3) 0.008(3) 0.007(3)
C2 0.051(4) 0.063(5) 0.038(4) -0.003(3) 0.016(3) 0.009(4)
C3 0.039(4) 0.058(4) 0.039(4) 0.002(3) 0.004(3) 0.000(3)
C4 0.055(5) 0.067(5) 0.046(4) 0.002(4) 0.010(4) 0.016(4)
C5 0.045(4) 0.100(6) 0.047(4) 0.000(4) -0.003(4) 0.015(4)
C6 0.046(4) 0.047(4) 0.042(4) 0.003(3) 0.007(3) 0.001(3)
C7 0.070(5) 0.062(5) 0.055(4) 0.009(4) 0.015(4) 0.008(4)
C8 0.075(6) 0.058(5) 0.072(6) 0.021(4) 0.022(5) -0.003(4)
C9 0.079(6) 0.052(5) 0.076(6) 0.005(4) 0.019(5) -0.015(4)
C10 0.081(6) 0.081(6) 0.049(5) -0.006(4) 0.007(4) -0.017(5)
C11 0.081(6) 0.067(5) 0.041(4) 0.005(4) 0.010(4) -0.013(4)
C12 0.050(4) 0.049(4) 0.048(4) 0.007(3) 0.013(3) 0.002(3)
C13 0.057(5) 0.101(7) 0.091(6) 0.041(5) 0.027(5) 0.022(5)
C14 0.072(6) 0.095(7) 0.106(7) 0.040(6) 0.019(6) 0.037(5)
C15 0.092(7) 0.071(6) 0.087(6) 0.031(5) -0.004(6) 0.016(5)
C16 0.091(7) 0.080(6) 0.090(6) 0.043(5) 0.023(5) 0.006(5)
C17 0.063(5) 0.065(5) 0.078(5) 0.025(4) 0.022(4) 0.021(4)
C18 0.047(4) 0.051(4) 0.049(4) 0.011(3) 0.020(3) 0.009(3)
C19 0.055(5) 0.062(5) 0.055(4) 0.012(4) 0.010(4) 0.012(4)
C20 0.069(6) 0.077(6) 0.067(5) 0.010(4) 0.016(5) 0.035(5)
C21 0.049(5) 0.112(8) 0.068(6) 0.015(5) 0.011(4) 0.028(5)
C22 0.043(5) 0.090(6) 0.054(5) 0.009(4) 0.007(4) 0.006(4)
C23 0.051(5) 0.068(5) 0.057(4) 0.009(4) 0.020(4) 0.003(4)
C24 0.060(5) 0.051(4) 0.042(4) 0.006(3) 0.009(3) 0.012(4)
C25 0.069(5) 0.063(5) 0.056(5) 0.012(4) 0.014(4) 0.005(4)
C26 0.061(5) 0.082(6) 0.067(5) 0.020(5) 0.030(4) 0.008(5)
C27 0.085(6) 0.105(7) 0.066(5) 0.031(5) 0.044(5) 0.025(6)
C28 0.076(6) 0.083(6) 0.065(5) 0.003(5) 0.026(5) 0.019(5)
C29 0.067(5) 0.059(5) 0.065(5) 0.013(4) 0.021(4) 0.010(4)
C30 0.034(4) 0.046(4) 0.054(4) 0.005(3) 0.007(3) 0.011(3)
C31 0.059(5) 0.053(4) 0.056(4) 0.009(4) 0.011(4) 0.012(4)
C32 0.051(5) 0.053(5) 0.072(5) 0.001(4) 0.009(4) 0.006(4)
C33 0.069(6) 0.053(5) 0.099(7) 0.026(5) 0.035(5) 0.017(4)
C34 0.070(5) 0.060(5) 0.089(6) 0.035(5) 0.033(5) 0.020(4)
C35 0.062(5) 0.062(5) 0.054(4) 0.018(4) 0.016(4) 0.023(4)
C36 0.051(4) 0.047(4) 0.051(4) 0.010(3) 0.013(3) 0.012(3)
C37 0.061(5) 0.048(4) 0.076(5) 0.008(4) 0.000(4) 0.001(4)
C38 0.092(7) 0.052(5) 0.091(6) 0.004(5) 0.001(5) 0.019(5)
C39 0.080(6) 0.067(6) 0.081(6) 0.028(5) 0.004(5) 0.024(5)
C40 0.072(5) 0.064(5) 0.060(5) 0.016(4) 0.001(4) 0.013(4)
C41 0.059(5) 0.055(5) 0.057(4) 0.008(4) 0.000(4) 0.006(4)

loop_
_atom_type_symbol
_atom_type_description
_atom_type_scat_dispersion_real
_atom_type_scat_dispersion_imag
_atom_type_scat_source
C C 0.0033 0.0016 'International Tables Vol C Tables 4.2.6.8 and 6.1.1.4'
H H 0.0000 0.0000 'International Tables Vol C Tables 4.2.6.8 and 6.1.1.4'
P P 0.1023 0.0942 'International Tables Vol C Tables 4.2.6.8 and 6.1.1.4'
I I -0.4742 1.8119 'International Tables Vol C Tables 4.2.6.8 and 6.1.1.4'

loop_
_geom_angle_atom_site_label_1
_geom_angle_atom_site_label_2
_geom_angle_atom_site_label_3
_geom_angle
C1 P1 C18 109.5(3)
C1 P1 C6 110.4(3)
C18 P1 C6 108.6(3)
C1 P1 C12 111.5(3)
C18 P1 C12 109.7(3)
C6 P1 C12 107.2(3)
C3 P2 C24 109.3(3)
C3 P2 C30 111.4(3)
C24 P2 C30 110.3(3)
C3 P2 C36 110.9(3)
C24 P2 C36 105.7(3)
C30 P2 C36 109.0(3)
C2 C1 C5 105.9(6)
C2 C1 P1 127.3(5)
C5 C1 P1 126.7(5)
C1 C2 C3 109.5(6)
C1 C2 H2 125.3
C3 C2 H2 125.3
C4 C3 C2 107.3(6)
C4 C3 P2 123.3(5)
C2 C3 P2 129.2(5)
C5 C4 C3 107.3(6)
C5 C4 H4 126.4
C3 C4 H4 126.4
C4 C5 C1 110.0(6)
C4 C5 H5 125.0
C1 C5 H5 125.0
C7 C6 C11 119.7(6)
C7 C6 P1 119.8(5)
C11 C6 P1 120.3(5)
C6 C7 C8 119.7(7)
C6 C7 H7 120.2
C8 C7 H7 120.2
C9 C8 C7 120.9(7)
C9 C8 H8 119.5
C7 C8 H8 119.5
C10 C9 C8 118.7(7)
C10 C9 H9 120.7
C8 C9 H9 120.7
C9 C10 C11 121.9(7)
C9 C10 H10 119.0
C11 C10 H10 119.0
C10 C11 C6 119.1(7)
C10 C11 H11 120.4
C6 C11 H11 120.4
C17 C12 C13 118.6(7)
C17 C12 P1 122.7(6)
C13 C12 P1 118.7(5)
C14 C13 C12 121.3(8)
C14 C13 H13 119.4
C12 C13 H13 119.4
C15 C14 C13 120.3(9)
C15 C14 H14 119.9
C13 C14 H14 119.9
C14 C15 C16 119.7(8)
C14 C15 H15 120.1
C16 C15 H15 120.1
C15 C16 C17 120.7(8)
C15 C16 H16 119.6
C17 C16 H16 119.6
C12 C17 C16 119.4(7)
C12 C17 H17 120.3
C16 C17 H17 120.3
C23 C18 C19 118.7(7)
C23 C18 P1 120.0(5)
C19 C18 P1 121.2(5)
C20 C19 C18 120.5(7)
C20 C19 H19 119.8
C18 C19 H19 119.8
C19 C20 C21 120.7(8)
C19 C20 H20 119.6
C21 C20 H20 119.6
C22 C21 C20 119.8(8)
C22 C21 H21 120.1
C20 C21 H21 120.1
C21 C22 C23 119.6(8)
C21 C22 H22 120.2
C23 C22 H22 120.2
C18 C23 C22 120.6(7)
C18 C23 H23 119.7
C22 C23 H23 119.7
C25 C24 C29 118.2(7)
C25 C24 P2 117.9(5)
C29 C24 P2 123.9(6)
C26 C25 C24 121.4(7)
C26 C25 H25 119.3
C24 C25 H25 119.3
C27 C26 C25 119.7(8)
C27 C26 H26 120.2
C25 C26 H26 120.2
C26 C27 C28 120.1(8)
C26 C27 H27 119.9
C28 C27 H27 119.9
C29 C28 C27 120.9(8)
C29 C28 H28 119.6
C27 C28 H28 119.6
C28 C29 C24 119.7(7)
C28 C29 H29 120.1
C24 C29 H29 120.1
C35 C30 C31 118.4(6)
C35 C30 P2 119.0(5)
C31 C30 P2 122.4(5)
C32 C31 C30 119.1(7)
C32 C31 H31 120.5
C30 C31 H31 120.5
C33 C32 C31 120.5(7)
C33 C32 H32 119.8
C31 C32 H32 119.8
C34 C33 C32 122.4(7)
C34 C33 H33 118.8
C32 C33 H33 118.8
C33 C34 C35 118.4(7)
C33 C34 H34 120.8
C35 C34 H34 120.8
C34 C35 C30 121.2(7)
C34 C35 H35 119.4
C30 C35 H35 119.4
C41 C36 C37 118.5(6)
C41 C36 P2 122.1(5)
C37 C36 P2 119.2(5)
C38 C37 C36 119.6(7)
C38 C37 H37 120.2
C36 C37 H37 120.2
C37 C38 C39 120.5(7)
C37 C38 H38 119.7
C39 C38 H38 119.7
C40 C39 C38 120.1(8)
C40 C39 H39 120.0
C38 C39 H39 120.0
C39 C40 C41 120.4(7)
C39 C40 H40 119.8
C41 C40 H40 119.8
C40 C41 C36 120.8(7)
C40 C41 H41 119.6
C36 C41 H41 119.6

loop_
_geom_bond_atom_site_label_1
_geom_bond_atom_site_label_2
_geom_bond_distance
P1 C1 1.729(7)
P1 C18 1.787(7)
P1 C6 1.791(7)
P1 C12 1.791(7)
P2 C3 1.732(6)
P2 C24 1.782(7)
P2 C30 1.783(7)
P2 C36 1.799(7)
C1 C2 1.383(8)
C1 C5 1.398(9)
C2 C3 1.396(8)
C2 H2 0.9300
C3 C4 1.395(9)
C4 C5 1.376(9)
C4 H4 0.9300
C5 H5 0.9300
C6 C7 1.369(9)
C6 C11 1.380(8)
C7 C8 1.386(9)
C7 H7 0.9300
C8 C9 1.368(9)
C8 H8 0.9300
C9 C10 1.353(9)
C9 H9 0.9300
C10 C11 1.379(9)
C10 H10 0.9300
C11 H11 0.9300
C12 C17 1.360(9)
C12 C13 1.375(9)
C13 C14 1.373(10)
C13 H13 0.9300
C14 C15 1.346(11)
C14 H14 0.9300
C15 C16 1.352(11)
C15 H15 0.9300
C16 C17 1.407(10)
C16 H16 0.9300
C17 H17 0.9300
C18 C23 1.382(9)
C18 C19 1.382(9)
C19 C20 1.360(10)
C19 H19 0.9300
C20 C21 1.377(10)
C20 H20 0.9300
C21 C22 1.368(10)
C21 H21 0.9300
C22 C23 1.385(9)
C22 H22 0.9300
C23 H23 0.9300
C24 C25 1.382(9)
C24 C29 1.389(9)
C25 C26 1.372(9)
C25 H25 0.9300
C26 C27 1.354(10)
C26 H26 0.9300
C27 C28 1.373(11)
C27 H27 0.9300
C28 C29 1.369(10)
C28 H28 0.9300
C29 H29 0.9300
C30 C35 1.389(8)
C30 C31 1.404(8)
C31 C32 1.375(9)
C31 H31 0.9300
C32 C33 1.356(10)
C32 H32 0.9300
C33 C34 1.348(10)
C33 H33 0.9300
C34 C35 1.384(9)
C34 H34 0.9300
C35 H35 0.9300
C36 C41 1.384(9)
C36 C37 1.385(9)
C37 C38 1.369(10)
C37 H37 0.9300
C38 C39 1.373(10)
C38 H38 0.9300
C39 C40 1.346(10)
C39 H39 0.9300
C40 C41 1.361(9)
C40 H40 0.9300
C41 H41 0.9300

loop_
_geom_torsion_atom_site_label_1
_geom_torsion_atom_site_label_2
_geom_torsion_atom_site_label_3
_geom_torsion_atom_site_label_4
_geom_torsion
C18 P1 C1 C2 -8.2(7)
C6 P1 C1 C2 -127.7(6)
C12 P1 C1 C2 113.4(6)
C18 P1 C1 C5 175.7(6)
C6 P1 C1 C5 56.2(7)
C12 P1 C1 C5 -62.8(7)
C5 C1 C2 C3 -0.1(8)
P1 C1 C2 C3 -176.9(5)
C1 C2 C3 C4 -0.2(8)
C1 C2 C3 P2 174.2(5)
C24 P2 C3 C4 -18.8(7)
C30 P2 C3 C4 103.4(6)
C36 P2 C3 C4 -135.0(6)
C24 P2 C3 C2 167.5(6)
C30 P2 C3 C2 -70.2(7)
C36 P2 C3 C2 51.4(7)
C2 C3 C4 C5 0.5(8)
P2 C3 C4 C5 -174.3(5)
C3 C4 C5 C1 -0.6(9)
C2 C1 C5 C4 0.4(8)
P1 C1 C5 C4 177.2(5)
C1 P1 C6 C7 26.5(7)
C18 P1 C6 C7 -93.6(6)
C12 P1 C6 C7 148.0(6)
C1 P1 C6 C11 -158.8(6)
C18 P1 C6 C11 81.2(6)
C12 P1 C6 C11 -37.2(7)
C11 C6 C7 C8 -0.4(11)
P1 C6 C7 C8 174.3(5)
C6 C7 C8 C9 -0.7(11)
C7 C8 C9 C10 1.5(12)
C8 C9 C10 C11 -1.1(13)
C9 C10 C11 C6 0.0(13)
C7 C6 C11 C10 0.8(11)
P1 C6 C11 C10 -174.0(6)
C1 P1 C12 C17 -123.2(6)
C18 P1 C12 C17 -1.8(7)
C6 P1 C12 C17 115.9(6)
C1 P1 C12 C13 56.0(7)
C18 P1 C12 C13 177.4(6)
C6 P1 C12 C13 -64.9(6)
C17 C12 C13 C14 0.6(12)
P1 C12 C13 C14 -178.6(6)
C12 C13 C14 C15 -1.1(13)
C13 C14 C15 C16 0.8(14)
C14 C15 C16 C17 -0.2(13)
C13 C12 C17 C16 0.1(11)
P1 C12 C17 C16 179.3(6)
C15 C16 C17 C12 -0.3(12)
C1 P1 C18 C23 66.5(6)
C6 P1 C18 C23 -172.9(5)
C12 P1 C18 C23 -56.1(6)
C1 P1 C18 C19 -111.8(6)
C6 P1 C18 C19 8.8(6)
C12 P1 C18 C19 125.6(5)
C23 C18 C19 C20 -0.4(10)
P1 C18 C19 C20 177.8(5)
C18 C19 C20 C21 1.3(11)
C19 C20 C21 C22 -1.0(12)
C20 C21 C22 C23 -0.2(11)
C19 C18 C23 C22 -0.7(10)
P1 C18 C23 C22 -179.0(5)
C21 C22 C23 C18 1.0(11)
C3 P2 C24 C25 -66.8(6)
C30 P2 C24 C25 170.4(5)
C36 P2 C24 C25 52.7(6)
C3 P2 C24 C29 114.0(6)
C30 P2 C24 C29 -8.8(7)
C36 P2 C24 C29 -126.5(6)
C29 C24 C25 C26 -2.0(10)
P2 C24 C25 C26 178.8(5)
C24 C25 C26 C27 1.9(11)
C25 C26 C27 C28 -0.8(12)
C26 C27 C28 C29 0.0(13)
C27 C28 C29 C24 -0.1(12)
C25 C24 C29 C28 1.1(10)
P2 C24 C29 C28 -179.7(6)
C3 P2 C30 C35 11.9(6)
C24 P2 C30 C35 133.5(5)
C36 P2 C30 C35 -110.8(5)
C3 P2 C30 C31 -173.6(5)
C24 P2 C30 C31 -52.0(6)
C36 P2 C30 C31 63.7(6)
C35 C30 C31 C32 1.3(9)
P2 C30 C31 C32 -173.3(5)
C30 C31 C32 C33 -1.3(10)
C31 C32 C33 C34 -0.4(11)
C32 C33 C34 C35 2.0(11)
C33 C34 C35 C30 -1.9(11)
C31 C30 C35 C34 0.3(10)
P2 C30 C35 C34 175.1(5)
C3 P2 C36 C41 -168.0(5)
C24 P2 C36 C41 73.6(6)
C30 P2 C36 C41 -45.0(7)
C3 P2 C36 C37 16.6(7)
C24 P2 C36 C37 -101.8(6)
C30 P2 C36 C37 139.6(6)
C41 C36 C37 C38 -0.1(11)
P2 C36 C37 C38 175.4(6)
C36 C37 C38 C39 -1.1(13)
C37 C38 C39 C40 1.3(13)
C38 C39 C40 C41 -0.3(13)
C39 C40 C41 C36 -1.0(12)
C37 C36 C41 C40 1.2(11)
P2 C36 C41 C40 -174.3(6)
